data_1544429
loop_
_publ_author_name
'Toda, K.'
'Kurita, S.'
'Sato, M.'

_publ_section_title
;
 New layered perovskite compounds, LiLa2TiO4 and LiEuTiO4
;
_journal_name_full 'Journal of the Ceramic Society of Japan'
_journal_page_first 140
_journal_page_last 142
_journal_volume 104
_journal_year 1996
_chemical_formula_sum 'La Li O4 Ti'
_chemical_name_common LiLaTiO4
_space_group_IT_number 129
_space_group_name_H-M_alt 'P 4/n m m'
_symmetry_space_group_name_Hall 'P 4ab 2ab -1ab'
_symmetry_space_group_name_H-M 'P 4/n m m :1'
_cell_angle_alpha 90
_cell_angle_beta 90
_cell_angle_gamma 90
_cell_formula_units_Z 2
_cell_length_a 3.7718(2)
_cell_length_b 3.7718(2)
_cell_length_c 12.0829(6)
_cell_volume 171.897(15)
_cod_data_source_file LiLaTiO4.cif
_cod_data_source_block LiLaTiO4
_cod_original_formula_sum 'Li La Ti O4'
_cod_database_code 1544429

loop_
_space_group_symop_operation_xyz
'x, y, z'
'-x, -y, z'
'-y+1/2, x+1/2, z'
'y+1/2, -x+1/2, z'
'-x+1/2, y+1/2, -z'
'x+1/2, -y+1/2, -z'
'y, x, -z'
'-y, -x, -z'
'-x+1/2, -y+1/2, -z'
'x+1/2, y+1/2, -z'
'y, -x, -z'
'-y, x, -z'
'x, -y, z'
'-x, y, z'
'-y+1/2, -x+1/2, z'
'y+1/2, x+1/2, z'

loop_
_atom_site_label
_atom_site_occupancy
_atom_site_fract_x
_atom_site_fract_y
_atom_site_fract_z
_atom_site_adp_type
_atom_site_B_iso_or_equiv
_atom_site_type_symbol
Li 1.0 0.000000 0.000000 0.000000 Biso 1.000000 Li
La 1.0 0.000000 0.500000 0.3802(4) Biso 1.000000 La
Ti 1.0 0.000000 0.500000 0.7950(10) Biso 1.000000 Ti
O1 1.0 0.000000 0.000000 0.757(2) Biso 1.000000 O
O2 1.0 0.000000 0.500000 0.582(3) Biso 1.000000 O
O3 1.0 0.000000 0.500000 0.941(3) Biso 1.000000 O
